data_4515094
loop_
_publ_author_name
'Sherstobitova, Tatiana'
'Maryunina, Kseniya'
'Tolstikov, Svyatoslav'
'Letyagin, Gleb'
'Romanenko, Galina'
'Nishihara, Sadafumi'
'Inoue, Katsuya'

_publ_section_title
;
 Ligand Structure Effects on Molecular Assembly and Magnetic Properties of
 Copper(II) Complexes with 3-Pyridyl-Substituted Nitronyl Nitroxide
 Derivatives
;
_journal_issue 17
_journal_name_full 'ACS Omega'
_journal_page_first 17160
_journal_paper_doi 10.1021/acsomega.9b01575
_journal_volume 4
_journal_year 2019
_chemical_formula_sum 'C25.5 H20.5 Cu1.25 F15 N3 O7'
_chemical_formula_weight 845.37
_space_group_crystal_system triclinic
_space_group_IT_number 2
_space_group_name_Hall '-P 1'
_space_group_name_H-M_alt 'P -1'
_symmetry_space_group_name_Hall '-P 1'
_symmetry_space_group_name_H-M 'P -1'
_atom_sites_solution_hydrogens geom
_audit_creation_method SHELXL-2018/3
_cell_angle_alpha 68.1770(10)
_cell_angle_beta 68.5090(10)
_cell_angle_gamma 87.9470(10)
_cell_formula_units_Z 4
_cell_length_a 13.9711(6)
_cell_length_b 15.4799(6)
_cell_length_c 18.0186(7)
_cell_measurement_reflns_used 9874
_cell_measurement_temperature 296(2)
_cell_measurement_theta_max 25.81
_cell_measurement_theta_min 2.85
_cell_volume 3343.3(2)
_computing_cell_refinement 'Bruker SAINT'
_computing_data_collection 'Bruker APEX2'
_computing_data_reduction 'Bruker SAINT'
_computing_molecular_graphics 'Bruker SHELXTL'
_computing_publication_material 'Bruker SHELXTL'
_computing_structure_refinement 'SHELXL-2018/3 (Sheldrick, 2018)'
_computing_structure_solution 'SHELXT 2014/5 (Sheldrick, 2014)'
_diffrn_ambient_temperature 296(2)
_diffrn_measured_fraction_theta_full 0.999
_diffrn_measured_fraction_theta_max 0.999
_diffrn_measurement_device_type 'Bruker APEX-II CCD'
_diffrn_measurement_method '\f and \w scans'
_diffrn_radiation_type MoK\a
_diffrn_radiation_wavelength 0.71073
_diffrn_reflns_av_R_equivalents 0.0994
_diffrn_reflns_av_unetI/netI 0.0928
_diffrn_reflns_Laue_measured_fraction_full 0.999
_diffrn_reflns_Laue_measured_fraction_max 0.999
_diffrn_reflns_limit_h_max 18
_diffrn_reflns_limit_h_min -18
_diffrn_reflns_limit_k_max 20
_diffrn_reflns_limit_k_min -20
_diffrn_reflns_limit_l_max 24
_diffrn_reflns_limit_l_min -24
_diffrn_reflns_number 106720
_diffrn_reflns_point_group_measured_fraction_full 0.999
_diffrn_reflns_point_group_measured_fraction_max 0.999
_diffrn_reflns_theta_full 25.242
_diffrn_reflns_theta_max 28.386
_diffrn_reflns_theta_min 2.854
_exptl_absorpt_coefficient_mu 0.938
_exptl_absorpt_correction_T_max 0.946
_exptl_absorpt_correction_T_min 0.912
_exptl_absorpt_correction_type multi-scan
_exptl_absorpt_process_details sadabs
_exptl_crystal_colour red
_exptl_crystal_density_diffrn 1.679
_exptl_crystal_description block
_exptl_crystal_F_000 1687
_exptl_crystal_size_max 0.100
_exptl_crystal_size_mid 0.080
_exptl_crystal_size_min 0.060
_refine_diff_density_max 0.342
_refine_diff_density_min -0.513
_refine_diff_density_rms 0.058
_refine_ls_extinction_method none
_refine_ls_goodness_of_fit_ref 1.087
_refine_ls_hydrogen_treatment constr
_refine_ls_matrix_type full
_refine_ls_number_parameters 1177
_refine_ls_number_reflns 16755
_refine_ls_number_restraints 0
_refine_ls_restrained_S_all 1.087
_refine_ls_R_factor_all 0.1744
_refine_ls_R_factor_gt 0.0749
_refine_ls_shift/su_max 0.001
_refine_ls_shift/su_mean 0.000
_refine_ls_structure_factor_coef Fsqd
_refine_ls_weighting_details 'w=1/[\s^2^(Fo^2^)+(0.0399P)^2^+1.7972P] where P=(Fo^2^+2Fc^2^)/3'
_refine_ls_weighting_scheme calc
_refine_ls_wR_factor_gt 0.1120
_refine_ls_wR_factor_ref 0.1373
_reflns_Friedel_coverage 0.000
_reflns_number_gt 8284
_reflns_number_total 16755
_reflns_threshold_expression 'I > 2\s(I)'
_cod_data_source_file 1916615-rev.cif
_cod_data_source_block ggg
_cod_original_formula_sum 'C25.50 H20.50 Cu1.25 F15 N3 O7'
_cod_database_code 4515094
_shelx_shelxl_version_number 2018/3
_shelx_space_group_comment
; 
The symmetry employed for this shelxl refinement is uniquely defined 
by the following loop, which should always be used as a source of 
symmetry information in preference to the above space-group names. 
They are only intended as comments. 
;
_shelx_estimated_absorpt_t_min 0.912
_shelx_estimated_absorpt_t_max 0.946

loop_
_space_group_symop_operation_xyz
'x, y, z'
'-x, -y, -z'

loop_
_atom_site_label
_atom_site_type_symbol
_atom_site_fract_x
_atom_site_fract_y
_atom_site_fract_z
_atom_site_U_iso_or_equiv
_atom_site_adp_type
_atom_site_occupancy
_atom_site_site_symmetry_order
_atom_site_calc_flag
_atom_site_refinement_flags_posn
_atom_site_refinement_flags_adp
_atom_site_refinement_flags_occupancy
_atom_site_disorder_assembly
_atom_site_disorder_group
Cu1 Cu 0.98926(3) 0.86387(3) 0.57795(3) 0.04484(14) Uani 1 1 d . . . . .
O1 O 1.0319(2) 0.7910(2) 0.69502(19) 0.0693(8) Uani 1 1 d . . . . .
C1 C 1.1356(6) 0.7580(5) 0.7758(4) 0.0803(15) Uani 1 1 d . . . . .
F1 F 1.0527(15) 0.7256(15) 0.8469(8) 0.158(9) Uani 0.5 1 d . . P A 1
F2 F 1.2013(18) 0.7945(12) 0.7959(15) 0.132(8) Uani 0.5 1 d . . P A 1
F3 F 1.1797(18) 0.6878(9) 0.7600(14) 0.131(7) Uani 0.5 1 d . . P A 1
F1A F 1.069(2) 0.6921(15) 0.8286(15) 0.199(12) Uani 0.5 1 d . . P A 2
F2A F 1.1584(19) 0.8098(15) 0.8096(12) 0.144(9) Uani 0.5 1 d . . P A 2
F3A F 1.222(2) 0.730(2) 0.7448(16) 0.226(11) Uani 0.5 1 d . . P A 2
C2 C 1.1084(3) 0.8221(3) 0.6991(3) 0.0584(11) Uani 1 1 d . . . . .
C3 C 1.1716(3) 0.9062(3) 0.6407(3) 0.0638(12) Uani 1 1 d . . . . .
H3A H 1.232077 0.917903 0.647554 0.077 Uiso 1 1 calc R U . . .
C4 C 1.1514(3) 0.9725(3) 0.5743(3) 0.0521(11) Uani 1 1 d . . . . .
C5 C 1.2316(4) 1.0595(4) 0.5183(4) 0.0674(13) Uani 1 1 d . . . . .
F4 F 1.1880(16) 1.1367(14) 0.4957(15) 0.102(7) Uani 0.5 1 d . . P B 1
F5 F 1.2792(12) 1.0762(15) 0.5634(14) 0.115(6) Uani 0.5 1 d . . P B 1
F6 F 1.2805(15) 1.0610(15) 0.4562(11) 0.165(9) Uani 0.5 1 d . . P B 1
F4A F 1.1940(16) 1.1344(14) 0.5153(15) 0.138(9) Uani 0.5 1 d . . P B 2
F5A F 1.3170(12) 1.0584(17) 0.5330(14) 0.124(7) Uani 0.5 1 d . . P B 2
F6A F 1.2851(11) 1.0554(12) 0.4315(9) 0.091(3) Uani 0.5 1 d . . P B 2
O2 O 1.07666(19) 0.97542(17) 0.55114(16) 0.0494(7) Uani 1 1 d . . . . .
O3 O 0.92038(18) 0.74602(16) 0.60226(16) 0.0478(6) Uani 1 1 d . . . . .
C6 C 0.8106(4) 0.6062(3) 0.6814(4) 0.0627(12) Uani 1 1 d . . . . .
F7 F 0.7604(15) 0.608(2) 0.6278(19) 0.104(6) Uani 0.5 1 d . . P C 1
F8 F 0.8852(14) 0.5611(13) 0.6599(13) 0.117(8) Uani 0.5 1 d . . P C 1
F9 F 0.7411(15) 0.5554(14) 0.7575(12) 0.098(6) Uani 0.5 1 d . . P C 1
F7A F 0.8077(16) 0.6014(16) 0.6161(17) 0.119(8) Uani 0.5 1 d . . P C 2
F8A F 0.8888(18) 0.5565(15) 0.6984(13) 0.105(6) Uani 0.5 1 d . . P C 2
F9A F 0.7281(12) 0.5651(13) 0.7491(12) 0.095(7) Uani 0.5 1 d . . P C 2
C7 C 0.8397(3) 0.7070(2) 0.6687(3) 0.0435(9) Uani 1 1 d . . . . .
C8 C 0.7775(3) 0.7415(3) 0.7271(3) 0.0550(11) Uani 1 1 d . . . . .
H8A H 0.720731 0.703029 0.773869 0.066 Uiso 1 1 calc R U . . .
C9 C 0.7970(3) 0.8329(3) 0.7183(3) 0.0548(11) Uani 1 1 d . . . . .
C10 C 0.7209(5) 0.8683(5) 0.7850(5) 0.0848(17) Uani 1 1 d . . . . .
F10 F 0.6301(17) 0.8210(19) 0.8270(18) 0.157(12) Uani 0.5 1 d . . P D 1
F11 F 0.7036(17) 0.9570(13) 0.7452(17) 0.106(6) Uani 0.5 1 d . . P D 1
F12 F 0.760(2) 0.8740(19) 0.8384(15) 0.156(10) Uani 0.5 1 d . . P D 1
F10A F 0.6556(18) 0.7979(19) 0.8513(14) 0.131(9) Uani 0.5 1 d . . P D 2
F11A F 0.670(2) 0.9258(18) 0.7525(19) 0.183(11) Uani 0.5 1 d . . P D 2
F12A F 0.7692(17) 0.8987(15) 0.8196(14) 0.125(10) Uani 0.5 1 d . . P D 2
O4 O 0.86988(19) 0.89340(18) 0.66196(17) 0.0548(7) Uani 1 1 d . . . . .
O1S O 1.09630(18) 0.86147(16) 0.47295(15) 0.0439(6) Uani 1 1 d . . . . .
N1S N 1.1187(2) 0.78935(19) 0.45165(18) 0.0391(7) Uani 1 1 d . . . . .
C1S C 1.2053(3) 0.7360(3) 0.4671(2) 0.0455(9) Uani 1 1 d . . . . .
C2S C 1.3039(3) 0.8027(3) 0.4032(3) 0.0687(13) Uani 1 1 d . . . . .
H2SA H 1.363351 0.772619 0.409563 0.103 Uiso 1 1 calc R U . . .
H2SB H 1.307824 0.818551 0.345232 0.103 Uiso 1 1 calc R U . . .
H2SC H 1.302385 0.858601 0.414639 0.103 Uiso 1 1 calc R U . . .
C3S C 1.1961(3) 0.7084(3) 0.5593(3) 0.0671(13) Uani 1 1 d . . . . .
H3SA H 1.252569 0.674318 0.567504 0.101 Uiso 1 1 calc R U . . .
H3SB H 1.197999 0.763753 0.571152 0.101 Uiso 1 1 calc R U . . .
H3SC H 1.131726 0.669703 0.597867 0.101 Uiso 1 1 calc R U . . .
C4S C 1.1895(3) 0.6524(3) 0.4432(3) 0.0494(10) Uani 1 1 d . . . . .
C5S C 1.1155(4) 0.5696(3) 0.5181(3) 0.0712(13) Uani 1 1 d . . . . .
H5SA H 1.147491 0.538778 0.558418 0.107 Uiso 1 1 calc R U . . .
H5SB H 1.052982 0.591622 0.546564 0.107 Uiso 1 1 calc R U . . .
H5SC H 1.099272 0.526368 0.496446 0.107 Uiso 1 1 calc R U . . .
C6S C 1.2886(3) 0.6204(3) 0.3948(3) 0.0788(14) Uani 1 1 d . . . . .
H6SA H 1.324783 0.592643 0.432495 0.118 Uiso 1 1 calc R U . . .
H6SB H 1.271776 0.575000 0.375507 0.118 Uiso 1 1 calc R U . . .
H6SC H 1.331757 0.673234 0.345715 0.118 Uiso 1 1 calc R U . . .
N2S N 1.1330(2) 0.6958(2) 0.38411(19) 0.0473(8) Uani 1 1 d . . . . .
O2S O 1.1277(2) 0.66204(19) 0.33121(18) 0.0671(8) Uani 1 1 d . . . . .
C7S C 1.0862(3) 0.7693(2) 0.3976(2) 0.0389(9) Uani 1 1 d . . . . .
C8S C 1.0241(3) 0.8249(2) 0.3511(2) 0.0389(9) Uani 1 1 d . . . . .
C9S C 0.9425(3) 0.7827(2) 0.3447(2) 0.0443(9) Uani 1 1 d . . . . .
C10S C 0.9018(3) 0.6812(3) 0.3968(3) 0.0658(13) Uani 1 1 d . . . . .
H10A H 0.941267 0.652968 0.431597 0.099 Uiso 1 1 calc R U . . .
H10B H 0.830386 0.675919 0.433521 0.099 Uiso 1 1 calc R U . . .
H10C H 0.907604 0.649831 0.358570 0.099 Uiso 1 1 calc R U . . .
N3S N 0.8955(2) 0.8327(2) 0.29217(19) 0.0490(8) Uani 1 1 d . . . . .
C11S C 0.9263(3) 0.9250(3) 0.2493(2) 0.0524(10) Uani 1 1 d . . . . .
H11A H 0.894567 0.959410 0.212115 0.063 Uiso 1 1 calc R U . . .
C12S C 1.0011(3) 0.9716(3) 0.2567(2) 0.0505(10) Uani 1 1 d . . . . .
H12A H 1.017382 1.036210 0.227579 0.061 Uiso 1 1 calc R U . . .
C13S C 1.0516(3) 0.9210(2) 0.3080(2) 0.0471(10) Uani 1 1 d . . . . .
H13A H 1.103561 0.950492 0.314000 0.057 Uiso 1 1 calc R U . . .
Cu2 Cu 0.76993(4) 0.77833(4) 0.25088(3) 0.06353(17) Uani 1 1 d . . . . .
O5 O 0.6990(2) 0.88981(19) 0.24756(19) 0.0678(8) Uani 1 1 d . . . . .
C11 C 0.5797(5) 0.9893(4) 0.2884(5) 0.0832(16) Uani 1 1 d . . . . .
F13 F 0.4972(12) 0.9904(10) 0.3493(10) 0.118(5) Uani 0.5 1 d . . P E 1
F14 F 0.5520(19) 1.0077(18) 0.2222(11) 0.146(11) Uani 0.5 1 d . . P E 1
F15 F 0.6529(15) 1.0491(9) 0.2717(16) 0.135(7) Uani 0.5 1 d . . P E 1
F13A F 0.5119(19) 0.9909(15) 0.262(2) 0.173(11) Uani 0.5 1 d . . P E 2
F14A F 0.6462(13) 1.0608(10) 0.2268(12) 0.126(6) Uani 0.5 1 d . . P E 2
F15A F 0.548(2) 1.0185(15) 0.3532(13) 0.176(9) Uani 0.5 1 d . . P E 2
C12 C 0.6234(4) 0.8948(3) 0.3087(3) 0.0586(11) Uani 1 1 d . . . . .
C13 C 0.5748(3) 0.8261(4) 0.3901(3) 0.0646(12) Uani 1 1 d . . . . .
H13B H 0.518957 0.839602 0.430391 0.078 Uiso 1 1 calc R U . . .
C14 C 0.6065(4) 0.7381(4) 0.4134(3) 0.0605(12) Uani 1 1 d . . . . .
C15 C 0.5490(6) 0.6629(5) 0.5040(3) 0.0927(18) Uani 1 1 d . . . . .
F18 F 0.4740(4) 0.6943(4) 0.5522(3) 0.176(2) Uani 1 1 d . . . . .
F16A F 0.6010(17) 0.6567(17) 0.5509(12) 0.204(11) Uani 0.5 1 d . . P F 1
F17A F 0.5317(16) 0.5819(11) 0.4985(11) 0.192(10) Uani 0.5 1 d . . P F 1
F16 F 0.6052(11) 0.6168(11) 0.5381(9) 0.130(8) Uani 0.5 1 d . . P F 2
F17 F 0.4755(9) 0.6151(11) 0.5059(8) 0.124(5) Uani 0.5 1 d . . P F 2
O6 O 0.6792(2) 0.7071(2) 0.37002(18) 0.0642(8) Uani 1 1 d . . . . .
O7 O 0.8345(2) 0.66510(18) 0.24864(18) 0.0583(7) Uani 1 1 d . . . . .
C16 C 0.9154(6) 0.5531(4) 0.1991(5) 0.0841(16) Uani 1 1 d . . . . .
F19 F 0.8272(17) 0.5034(11) 0.2111(13) 0.133(6) Uani 0.5 1 d . . P G 1
F20 F 0.9907(13) 0.5481(15) 0.1180(10) 0.102(4) Uani 0.5 1 d . . P G 1
F21 F 0.9369(19) 0.5180(16) 0.2623(13) 0.134(9) Uani 0.5 1 d . . P G 1
F19A F 0.8402(15) 0.4907(11) 0.2507(12) 0.123(6) Uani 0.5 1 d . . P G 2
F20A F 0.9633(17) 0.5335(16) 0.1449(11) 0.155(9) Uani 0.5 1 d . . P G 2
F21A F 0.9795(18) 0.536(2) 0.2450(18) 0.134(8) Uani 0.5 1 d . . P G 2
C17 C 0.8886(3) 0.6532(3) 0.1816(3) 0.0577(11) Uani 1 1 d . . . . .
C18 C 0.9247(4) 0.7188(3) 0.0977(3) 0.0702(13) Uani 1 1 d . . . . .
H18A H 0.965767 0.701087 0.053154 0.084 Uiso 1 1 calc R U . . .
C19 C 0.9013(4) 0.8099(3) 0.0784(3) 0.0611(12) Uani 1 1 d . . . . .
C20 C 0.9440(8) 0.8764(5) -0.0183(4) 0.0914(19) Uani 1 1 d . . . . .
F22 F 0.9275(18) 0.9623(13) -0.0297(13) 0.112(6) Uani 0.5 1 d . . P H 1
F23 F 0.906(3) 0.847(2) -0.0600(15) 0.187(15) Uani 0.5 1 d . . P H 1
F24 F 1.0477(14) 0.8905(15) -0.0556(12) 0.136(8) Uani 0.5 1 d . . P H 1
F22A F 0.883(3) 0.937(2) -0.0349(13) 0.199(13) Uani 0.5 1 d . . P H 2
F23A F 0.958(3) 0.8343(19) -0.0676(12) 0.171(14) Uani 0.5 1 d . . P H 2
F24A F 1.031(3) 0.908(3) -0.0330(14) 0.255(19) Uani 0.5 1 d . . P H 2
O8 O 0.8494(2) 0.84704(19) 0.12821(18) 0.0646(8) Uani 1 1 d . . . . .
O1R O 0.4390(3) 0.6280(2) 0.0551(2) 0.0853(10) Uani 1 1 d . . . . .
N1R N 0.3991(3) 0.6943(2) 0.0774(2) 0.0522(8) Uani 1 1 d . . . . .
C1R C 0.3105(3) 0.7372(3) 0.0570(3) 0.0552(11) Uani 1 1 d . . . . .
C2R C 0.2158(3) 0.6649(3) 0.1191(3) 0.0826(15) Uani 1 1 d . . . . .
H2RA H 0.155293 0.688706 0.109063 0.124 Uiso 1 1 calc R U . . .
H2RB H 0.225999 0.607713 0.109452 0.124 Uiso 1 1 calc R U . . .
H2RC H 0.206589 0.653041 0.177619 0.124 Uiso 1 1 calc R U . . .
C3R C 0.3268(4) 0.7570(4) -0.0356(3) 0.0923(17) Uani 1 1 d . . . . .
H3RA H 0.268626 0.784754 -0.047272 0.138 Uiso 1 1 calc R U . . .
H3RB H 0.388747 0.799441 -0.073523 0.138 Uiso 1 1 calc R U . . .
H3RC H 0.333244 0.699538 -0.044803 0.138 Uiso 1 1 calc R U . . .
C4R C 0.3099(4) 0.8249(3) 0.0787(3) 0.0603(12) Uani 1 1 d . . . . .
C5R C 0.2048(4) 0.8510(4) 0.1219(3) 0.0979(18) Uani 1 1 d . . . . .
H5RA H 0.170113 0.870948 0.082216 0.147 Uiso 1 1 calc R U . . .
H5RB H 0.164356 0.797610 0.171985 0.147 Uiso 1 1 calc R U . . .
H5RC H 0.213091 0.901083 0.139147 0.147 Uiso 1 1 calc R U . . .
C6R C 0.3787(5) 0.9103(3) 0.0020(3) 0.1004(19) Uani 1 1 d . . . . .
H6RA H 0.347328 0.933616 -0.039928 0.151 Uiso 1 1 calc R U . . .
H6RB H 0.386615 0.958288 0.021709 0.151 Uiso 1 1 calc R U . . .
H6RC H 0.445484 0.892537 -0.023998 0.151 Uiso 1 1 calc R U . . .
N2R N 0.3647(3) 0.7937(2) 0.1401(2) 0.0566(9) Uani 1 1 d . . . . .
O2R O 0.3616(3) 0.8348(2) 0.1905(2) 0.0873(11) Uani 1 1 d . . . . .
C7R C 0.4227(3) 0.7254(2) 0.1297(2) 0.0464(10) Uani 1 1 d . . . . .
C8R C 0.4926(3) 0.6848(2) 0.1736(2) 0.0473(10) Uani 1 1 d . . . . .
C9R C 0.5721(4) 0.7392(3) 0.1715(3) 0.0646(12) Uani 1 1 d . . . . .
C10R C 0.5979(4) 0.8423(3) 0.1138(3) 0.103(2) Uani 1 1 d . . . . .
H10D H 0.552168 0.860050 0.083197 0.155 Uiso 1 1 calc R U . . .
H10E H 0.589759 0.878508 0.148539 0.155 Uiso 1 1 calc R U . . .
H10F H 0.668234 0.853884 0.073119 0.155 Uiso 1 1 calc R U . . .
N3R N 0.6286(3) 0.7026(2) 0.2190(2) 0.0711(11) Uani 1 1 d . . . . .
C11R C 0.6087(4) 0.6113(3) 0.2669(3) 0.0669(12) Uani 1 1 d . . . . .
H11B H 0.646646 0.585957 0.301347 0.080 Uiso 1 1 calc R U . . .
C12R C 0.5371(3) 0.5524(3) 0.2693(3) 0.0573(11) Uani 1 1 d . . . . .
H12B H 0.528509 0.488525 0.302128 0.069 Uiso 1 1 calc R U . . .
C13R C 0.4777(3) 0.5901(3) 0.2217(3) 0.0528(10) Uani 1 1 d . . . . .
H13C H 0.427718 0.551829 0.221840 0.063 Uiso 1 1 calc R U . . .
Cu3 Cu 0.500000 0.500000 0.000000 0.0566(2) Uani 1 2 d S . P . .
O9 O 0.3614(2) 0.4484(2) 0.03084(19) 0.0651(8) Uani 1 1 d . . . . .
C21 C 0.2019(7) 0.4160(6) 0.0226(6) 0.121(2) Uani 1 1 d . . . . .
F25 F 0.1614(9) 0.3859(8) 0.1002(9) 0.138(4) Uani 0.5 1 d . . P I 1
F26 F 0.2226(8) 0.3499(10) -0.0115(8) 0.179(4) Uani 0.5 1 d . . P I 1
F27 F 0.1410(8) 0.4807(7) -0.0072(10) 0.152(3) Uani 0.5 1 d . . P I 1
F25A F 0.1576(10) 0.4304(9) 0.1047(10) 0.179(4) Uani 0.5 1 d . . P I 2
F26A F 0.2013(7) 0.3256(8) 0.0612(9) 0.152(3) Uani 0.5 1 d . . P I 2
F27A F 0.1461(8) 0.4281(8) -0.0136(8) 0.138(4) Uani 0.5 1 d . . P I 2
C22 C 0.3119(4) 0.4732(4) -0.0170(4) 0.0679(13) Uani 1 1 d . . . . .
C23 C 0.3417(4) 0.5424(4) -0.0985(4) 0.0750(14) Uani 1 1 d . . . . .
H23A H 0.295693 0.554733 -0.126633 0.090 Uiso 1 1 calc R U . . .
C24 C 0.4377(4) 0.5939(3) -0.1395(3) 0.0616(12) Uani 1 1 d . . . . .
C25 C 0.4653(6) 0.6721(5) -0.2296(4) 0.0859(17) Uani 1 1 d . . . . .
F28 F 0.3981(18) 0.6536(12) -0.2647(10) 0.093(4) Uani 0.5 1 d . . P J 1
F29 F 0.4424(17) 0.7462(15) -0.2247(13) 0.126(6) Uani 0.5 1 d . . P J 1
F30 F 0.5577(19) 0.6743(17) -0.2827(15) 0.124(8) Uani 0.5 1 d . . P J 1
F28A F 0.3998(18) 0.6911(14) -0.2626(13) 0.151(9) Uani 0.5 1 d . . P J 2
F29A F 0.4968(15) 0.7584(15) -0.2262(14) 0.122(5) Uani 0.5 1 d . . P J 2
F30A F 0.5492(18) 0.6569(16) -0.2842(13) 0.093(5) Uani 0.5 1 d . . P J 2
O10 O 0.5090(2) 0.5858(2) -0.11231(18) 0.0621(8) Uani 1 1 d . . . . .

loop_
_atom_site_aniso_label
_atom_site_aniso_U_11
_atom_site_aniso_U_22
_atom_site_aniso_U_33
_atom_site_aniso_U_23
_atom_site_aniso_U_13
_atom_site_aniso_U_12
Cu1 0.0398(3) 0.0439(3) 0.0553(3) -0.0291(2) -0.0119(2) -0.0036(2)
O1 0.066(2) 0.069(2) 0.076(2) -0.0260(17) -0.0313(17) -0.0026(16)
C1 0.091(5) 0.085(5) 0.094(5) -0.044(4) -0.058(4) 0.023(4)
F1 0.102(10) 0.26(2) 0.050(5) -0.008(9) -0.019(5) -0.001(13)
F2 0.161(14) 0.092(7) 0.190(16) -0.030(7) -0.140(13) -0.007(8)
F3 0.207(19) 0.076(5) 0.169(12) -0.059(6) -0.130(13) 0.059(7)
F1A 0.19(2) 0.109(9) 0.23(2) 0.076(12) -0.133(19) -0.072(12)
F2A 0.21(2) 0.171(14) 0.098(8) -0.050(8) -0.107(11) 0.017(11)
F3A 0.22(2) 0.33(3) 0.230(18) -0.15(2) -0.156(17) 0.21(2)
C2 0.059(3) 0.061(3) 0.074(3) -0.042(3) -0.031(3) 0.018(2)
C3 0.052(3) 0.062(3) 0.088(4) -0.036(3) -0.031(3) 0.005(2)
C4 0.052(3) 0.052(3) 0.066(3) -0.038(2) -0.020(2) 0.004(2)
C5 0.048(3) 0.072(4) 0.088(4) -0.039(4) -0.023(3) -0.005(3)
F4 0.101(10) 0.057(8) 0.153(11) -0.005(6) -0.087(10) -0.008(6)
F5 0.126(14) 0.101(9) 0.134(13) -0.020(7) -0.089(11) -0.052(11)
F6 0.139(10) 0.198(12) 0.110(12) -0.111(10) 0.069(8) -0.104(9)
F4A 0.122(15) 0.058(10) 0.175(16) -0.052(10) 0.016(10) -0.016(9)
F5A 0.068(7) 0.131(11) 0.152(17) -0.012(9) -0.060(8) -0.032(6)
F6A 0.066(5) 0.129(7) 0.063(6) -0.051(5) 0.008(5) -0.012(5)
O2 0.0446(16) 0.0509(16) 0.0636(18) -0.0364(14) -0.0171(14) -0.0017(12)
O3 0.0417(15) 0.0417(15) 0.0566(17) -0.0217(13) -0.0114(13) -0.0060(12)
C6 0.054(3) 0.047(3) 0.076(4) -0.021(3) -0.013(3) -0.007(2)
F7 0.118(11) 0.099(7) 0.124(14) -0.060(8) -0.060(11) -0.022(8)
F8 0.054(6) 0.056(9) 0.22(2) -0.069(14) -0.011(10) 0.007(5)
F9 0.138(15) 0.051(7) 0.071(9) 0.004(6) -0.028(9) -0.020(7)
F7A 0.19(2) 0.073(9) 0.091(8) -0.033(7) -0.038(15) -0.051(14)
F8A 0.097(8) 0.049(6) 0.143(12) -0.011(7) -0.047(7) 0.018(4)
F9A 0.045(5) 0.054(8) 0.144(16) -0.045(9) 0.019(7) -0.026(5)
C7 0.040(2) 0.038(2) 0.058(3) -0.019(2) -0.025(2) 0.0016(18)
C8 0.044(2) 0.050(3) 0.063(3) -0.025(2) -0.008(2) -0.0033(19)
C9 0.042(2) 0.060(3) 0.064(3) -0.033(2) -0.013(2) 0.003(2)
C10 0.055(4) 0.087(5) 0.091(5) -0.048(4) 0.011(3) -0.014(4)
F10 0.053(7) 0.125(15) 0.25(3) -0.125(17) 0.054(12) -0.036(10)
F11 0.083(8) 0.074(5) 0.135(10) -0.058(5) 0.003(7) 0.020(5)
F12 0.16(2) 0.24(2) 0.098(10) -0.105(13) -0.042(12) 0.040(14)
F10A 0.110(17) 0.132(13) 0.102(7) -0.069(7) 0.042(8) -0.028(10)
F11A 0.15(2) 0.24(3) 0.20(2) -0.14(3) -0.062(18) 0.13(2)
F12A 0.100(11) 0.143(10) 0.119(13) -0.105(11) 0.034(10) -0.055(10)
O4 0.0456(16) 0.0477(16) 0.0687(19) -0.0317(15) -0.0088(14) -0.0034(13)
O1S 0.0515(16) 0.0342(14) 0.0475(15) -0.0226(12) -0.0129(12) -0.0022(11)
N1S 0.0427(18) 0.0362(17) 0.0420(18) -0.0199(15) -0.0146(14) 0.0005(14)
C1S 0.045(2) 0.054(2) 0.048(2) -0.027(2) -0.0238(19) 0.0144(19)
C2S 0.045(3) 0.078(3) 0.087(3) -0.042(3) -0.018(2) 0.000(2)
C3S 0.082(3) 0.076(3) 0.067(3) -0.040(3) -0.043(3) 0.029(3)
C4S 0.059(3) 0.046(2) 0.054(3) -0.028(2) -0.025(2) 0.016(2)
C5S 0.097(4) 0.044(3) 0.067(3) -0.012(2) -0.035(3) 0.005(2)
C6S 0.078(3) 0.084(3) 0.096(4) -0.059(3) -0.033(3) 0.034(3)
N2S 0.066(2) 0.0371(18) 0.047(2) -0.0221(16) -0.0247(17) 0.0072(16)
O2S 0.106(2) 0.0558(18) 0.0639(19) -0.0405(16) -0.0414(18) 0.0154(16)
C7S 0.049(2) 0.031(2) 0.037(2) -0.0140(17) -0.0155(18) -0.0026(17)
C8S 0.051(2) 0.032(2) 0.035(2) -0.0154(17) -0.0156(18) 0.0022(17)
C9S 0.063(3) 0.034(2) 0.036(2) -0.0094(17) -0.0213(19) -0.0002(18)
C10S 0.093(3) 0.037(2) 0.065(3) 0.005(2) -0.050(3) -0.015(2)
N3S 0.064(2) 0.0379(19) 0.0415(19) -0.0045(15) -0.0268(17) -0.0030(16)
C11S 0.070(3) 0.038(2) 0.044(2) -0.0076(19) -0.023(2) 0.003(2)
C12S 0.068(3) 0.028(2) 0.048(2) -0.0101(18) -0.019(2) 0.0034(19)
C13S 0.059(3) 0.036(2) 0.042(2) -0.0179(18) -0.011(2) -0.0033(19)
Cu2 0.0760(4) 0.0490(3) 0.0449(3) -0.0035(2) -0.0150(3) 0.0021(3)
O5 0.066(2) 0.0556(19) 0.061(2) -0.0069(16) -0.0174(17) 0.0058(15)
C11 0.070(4) 0.074(4) 0.109(6) -0.033(4) -0.041(4) 0.013(3)
F13 0.103(8) 0.109(7) 0.120(11) -0.063(7) -0.002(7) 0.035(6)
F14 0.21(2) 0.175(16) 0.108(7) -0.072(8) -0.114(11) 0.133(17)
F15 0.141(10) 0.057(7) 0.24(2) -0.035(10) -0.138(15) 0.022(6)
F13A 0.149(15) 0.132(10) 0.32(3) -0.094(19) -0.18(2) 0.061(10)
F14A 0.102(9) 0.072(6) 0.160(12) 0.002(7) -0.052(8) 0.027(6)
F15A 0.28(3) 0.156(16) 0.181(15) -0.123(14) -0.131(19) 0.127(17)
C12 0.055(3) 0.061(3) 0.068(3) -0.022(3) -0.036(3) 0.003(2)
C13 0.052(3) 0.088(4) 0.054(3) -0.028(3) -0.019(2) 0.002(3)
C14 0.057(3) 0.077(3) 0.044(3) -0.012(2) -0.027(2) -0.007(3)
C15 0.075(4) 0.128(6) 0.048(3) -0.020(4) -0.007(3) 0.001(4)
F18 0.145(4) 0.216(5) 0.071(3) -0.004(3) 0.010(3) 0.030(4)
F16A 0.173(16) 0.34(3) 0.052(6) -0.005(11) -0.057(8) -0.067(15)
F17A 0.24(2) 0.103(10) 0.118(9) -0.036(7) 0.065(13) -0.079(11)
F16 0.079(7) 0.152(11) 0.065(9) 0.052(8) -0.022(5) 0.025(7)
F17 0.087(7) 0.140(12) 0.085(7) 0.002(7) -0.007(6) -0.050(6)
O6 0.067(2) 0.0624(19) 0.0485(18) -0.0067(15) -0.0200(16) -0.0003(16)
O7 0.073(2) 0.0520(17) 0.0462(17) -0.0111(14) -0.0258(15) 0.0039(14)
C16 0.097(5) 0.071(4) 0.082(5) -0.030(4) -0.032(4) 0.024(4)
F19 0.155(10) 0.050(7) 0.225(19) -0.049(9) -0.110(12) 0.013(6)
F20 0.117(7) 0.094(8) 0.065(9) -0.028(7) -0.007(8) 0.035(6)
F21 0.21(3) 0.117(13) 0.091(8) -0.033(8) -0.094(15) 0.106(17)
F19A 0.108(10) 0.058(5) 0.170(14) -0.012(8) -0.050(10) 0.013(6)
F20A 0.24(2) 0.090(9) 0.062(10) -0.027(8) 0.021(9) 0.057(11)
F21A 0.117(10) 0.136(11) 0.163(17) -0.044(10) -0.088(11) 0.055(8)
C17 0.066(3) 0.057(3) 0.056(3) -0.019(2) -0.032(2) 0.002(2)
C18 0.085(3) 0.073(3) 0.052(3) -0.027(3) -0.023(3) 0.011(3)
C19 0.072(3) 0.061(3) 0.047(3) -0.013(2) -0.026(2) -0.008(2)
C20 0.135(7) 0.070(5) 0.047(4) -0.012(3) -0.019(4) -0.011(5)
F22 0.157(15) 0.065(6) 0.065(6) 0.000(4) -0.016(8) 0.007(7)
F23 0.33(3) 0.14(2) 0.094(13) 0.017(11) -0.139(18) -0.07(2)
F24 0.094(9) 0.147(11) 0.069(8) 0.009(7) 0.025(6) 0.012(9)
F22A 0.25(3) 0.18(3) 0.067(7) 0.022(14) -0.039(12) 0.12(2)
F23A 0.31(3) 0.123(11) 0.036(6) -0.027(6) -0.021(11) 0.012(17)
F24A 0.26(3) 0.30(3) 0.081(11) 0.022(12) 0.000(13) -0.18(2)
O8 0.088(2) 0.0473(17) 0.0441(17) -0.0085(14) -0.0182(16) -0.0048(15)
O1R 0.110(3) 0.080(2) 0.099(3) -0.069(2) -0.044(2) 0.040(2)
N1R 0.063(2) 0.047(2) 0.053(2) -0.0278(18) -0.0213(18) 0.0112(17)
C1R 0.072(3) 0.052(3) 0.050(3) -0.025(2) -0.029(2) 0.010(2)
C2R 0.073(3) 0.075(3) 0.099(4) -0.026(3) -0.040(3) -0.001(3)
C3R 0.139(5) 0.095(4) 0.069(3) -0.045(3) -0.055(3) 0.025(3)
C4R 0.089(3) 0.049(3) 0.052(3) -0.022(2) -0.035(2) 0.021(2)
C5R 0.121(5) 0.107(4) 0.096(4) -0.058(4) -0.060(4) 0.070(4)
C6R 0.164(6) 0.051(3) 0.084(4) -0.007(3) -0.062(4) -0.004(3)
N2R 0.089(3) 0.041(2) 0.057(2) -0.0264(18) -0.039(2) 0.0195(18)
O2R 0.156(3) 0.064(2) 0.090(2) -0.0558(19) -0.075(2) 0.041(2)
C7R 0.059(3) 0.033(2) 0.046(2) -0.0151(18) -0.019(2) 0.0018(19)
C8R 0.060(3) 0.032(2) 0.043(2) -0.0121(18) -0.015(2) 0.0004(19)
C9R 0.081(3) 0.037(2) 0.064(3) -0.002(2) -0.032(3) -0.012(2)
C10R 0.139(5) 0.051(3) 0.113(4) 0.013(3) -0.083(4) -0.034(3)
N3R 0.086(3) 0.046(2) 0.072(3) 0.0060(19) -0.047(2) -0.0120(19)
C11R 0.083(3) 0.048(3) 0.061(3) -0.002(2) -0.037(3) 0.002(2)
C12R 0.065(3) 0.036(2) 0.057(3) -0.009(2) -0.017(2) -0.003(2)
C13R 0.053(3) 0.042(2) 0.056(3) -0.020(2) -0.011(2) -0.0050(19)
Cu3 0.0501(4) 0.0709(5) 0.0575(5) -0.0307(4) -0.0241(4) 0.0085(4)
O9 0.0590(19) 0.075(2) 0.070(2) -0.0335(17) -0.0284(17) 0.0045(15)
C21 0.131(7) 0.137(7) 0.110(6) -0.036(6) -0.075(5) 0.009(6)
F25 0.109(5) 0.162(8) 0.147(6) -0.018(6) -0.090(5) -0.050(6)
F26 0.122(5) 0.192(8) 0.217(8) -0.116(8) -0.010(5) -0.070(5)
F27 0.095(4) 0.123(6) 0.211(8) -0.035(6) -0.055(5) -0.018(4)
F25A 0.122(5) 0.192(8) 0.217(8) -0.116(8) -0.010(5) -0.070(5)
F26A 0.095(4) 0.123(6) 0.211(8) -0.035(6) -0.055(5) -0.018(4)
F27A 0.109(5) 0.162(8) 0.147(6) -0.018(6) -0.090(5) -0.050(6)
C22 0.052(3) 0.089(4) 0.084(4) -0.053(3) -0.030(3) 0.008(3)
C23 0.071(4) 0.103(4) 0.085(4) -0.056(3) -0.047(3) 0.026(3)
C24 0.072(3) 0.076(3) 0.061(3) -0.046(3) -0.032(3) 0.033(3)
C25 0.098(5) 0.102(5) 0.073(4) -0.046(4) -0.039(4) 0.041(4)
F28 0.124(8) 0.119(9) 0.057(5) -0.040(6) -0.055(5) 0.048(7)
F29 0.24(2) 0.077(8) 0.084(7) -0.037(6) -0.084(13) 0.029(12)
F30 0.086(10) 0.192(19) 0.071(9) -0.015(10) -0.042(8) 0.028(11)
F28A 0.099(8) 0.19(2) 0.130(11) -0.006(11) -0.066(8) 0.045(12)
F29A 0.199(16) 0.075(6) 0.095(7) -0.031(5) -0.059(9) 0.010(9)
F30A 0.101(12) 0.108(7) 0.061(8) -0.048(6) -0.005(6) 0.008(6)
O10 0.0624(19) 0.077(2) 0.0584(19) -0.0347(16) -0.0279(16) 0.0186(16)

loop_
_atom_type_symbol
_atom_type_description
_atom_type_scat_dispersion_real
_atom_type_scat_dispersion_imag
_atom_type_scat_source
C C 0.0033 0.0016 'International Tables Vol C Tables 4.2.6.8 and 6.1.1.4'
H H 0.0000 0.0000 'International Tables Vol C Tables 4.2.6.8 and 6.1.1.4'
N N 0.0061 0.0033 'International Tables Vol C Tables 4.2.6.8 and 6.1.1.4'
O O 0.0106 0.0060 'International Tables Vol C Tables 4.2.6.8 and 6.1.1.4'
F F 0.0171 0.0103 'International Tables Vol C Tables 4.2.6.8 and 6.1.1.4'
Cu Cu 0.3201 1.2651 'International Tables Vol C Tables 4.2.6.8 and 6.1.1.4'

loop_
_geom_angle_atom_site_label_1
_geom_angle_atom_site_label_2
_geom_angle_atom_site_label_3
_geom_angle
_geom_angle_site_symmetry_1
_geom_angle_site_symmetry_3
O3 Cu1 O1S 91.73(10) . .
O3 Cu1 O2 172.14(11) . .
O1S Cu1 O2 83.23(10) . .
O3 Cu1 O4 93.43(10) . .
O1S Cu1 O4 164.68(11) . .
O2 Cu1 O4 92.98(10) . .
O3 Cu1 O1 88.06(11) . .
O1S Cu1 O1 111.34(11) . .
O2 Cu1 O1 88.17(11) . .
O4 Cu1 O1 83.27(11) . .
C2 O1 Cu1 120.2(3) . .
F1A C1 F3A 111.5(17) . .
F1A C1 F2A 113.2(17) . .
F3A C1 F2A 102.0(16) . .
F3 C1 F1 109.0(14) . .
F3 C1 F2 103.4(13) . .
F1 C1 F2 105.0(15) . .
F1A C1 C2 114.1(12) . .
F3A C1 C2 107.6(11) . .
F2A C1 C2 107.7(9) . .
F3 C1 C2 110.5(10) . .
F1 C1 C2 111.0(11) . .
F2 C1 C2 117.5(9) . .
O1 C2 C3 126.3(4) . .
O1 C2 C1 114.1(4) . .
C3 C2 C1 119.6(5) . .
C4 C3 C2 125.1(4) . .
C4 C3 H3A 117.5 . .
C2 C3 H3A 117.5 . .
O2 C4 C3 130.9(4) . .
O2 C4 C5 112.9(4) . .
C3 C4 C5 116.2(4) . .
F4A C5 F5A 110.4(14) . .
F6 C5 F4 100.5(17) . .
F6 C5 F5 115.8(13) . .
F4 C5 F5 102.1(12) . .
F4A C5 F6A 113.4(13) . .
F5A C5 F6A 93.9(9) . .
F6 C5 C4 114.4(11) . .
F4A C5 C4 113.4(11) . .
F5A C5 C4 116.8(12) . .
F4 C5 C4 112.2(10) . .
F5 C5 C4 110.7(10) . .
F6A C5 C4 107.4(8) . .
C4 O2 Cu1 123.1(3) . .
C7 O3 Cu1 122.4(2) . .
F7A C6 F9A 113.0(14) . .
F8 C6 F9 110.7(14) . .
F7A C6 F8A 107.2(16) . .
F9A C6 F8A 104.8(13) . .
F8 C6 F7 102.7(16) . .
F9 C6 F7 101.5(14) . .
F7A C6 C7 112.3(11) . .
F8 C6 C7 115.8(9) . .
F9A C6 C7 112.9(10) . .
F9 C6 C7 115.0(11) . .
F8A C6 C7 105.9(10) . .
F7 C6 C7 109.4(12) . .
O3 C7 C8 129.6(3) . .
O3 C7 C6 112.1(4) . .
C8 C7 C6 118.3(4) . .
C7 C8 C9 121.5(4) . .
C7 C8 H8A 119.2 . .
C9 C8 H8A 119.2 . .
O4 C9 C8 128.5(4) . .
O4 C9 C10 112.9(4) . .
C8 C9 C10 118.6(4) . .
F11A C10 F12A 113.3(17) . .
F10 C10 F12 110.4(18) . .
F11A C10 F10A 108.2(19) . .
F12A C10 F10A 103.0(16) . .
F10 C10 F11 105.0(18) . .
F12 C10 F11 104.3(16) . .
F11A C10 C9 111.1(14) . .
F12A C10 C9 110.2(11) . .
F10 C10 C9 114.7(11) . .
F12 C10 C9 111.2(13) . .
F10A C10 C9 110.7(12) . .
F11 C10 C9 110.5(11) . .
C9 O4 Cu1 122.1(3) . .
N1S O1S Cu1 127.32(19) . .
O1S N1S C7S 124.6(3) . .
O1S N1S C1S 120.9(3) . .
C7S N1S C1S 112.7(3) . .
N1S C1S C3S 111.1(3) . .
N1S C1S C2S 104.9(3) . .
C3S C1S C2S 111.5(3) . .
N1S C1S C4S 100.3(3) . .
C3S C1S C4S 114.4(3) . .
C2S C1S C4S 113.6(3) . .
C1S C2S H2SA 109.5 . .
C1S C2S H2SB 109.5 . .
H2SA C2S H2SB 109.5 . .
C1S C2S H2SC 109.5 . .
H2SA C2S H2SC 109.5 . .
H2SB C2S H2SC 109.5 . .
C1S C3S H3SA 109.5 . .
C1S C3S H3SB 109.5 . .
H3SA C3S H3SB 109.5 . .
C1S C3S H3SC 109.5 . .
H3SA C3S H3SC 109.5 . .
H3SB C3S H3SC 109.5 . .
N2S C4S C6S 109.4(3) . .
N2S C4S C5S 105.5(3) . .
C6S C4S C5S 111.2(3) . .
N2S C4S C1S 100.2(3) . .
C6S C4S C1S 115.1(3) . .
C5S C4S C1S 114.3(3) . .
C4S C5S H5SA 109.5 . .
C4S C5S H5SB 109.5 . .
H5SA C5S H5SB 109.5 . .
C4S C5S H5SC 109.5 . .
H5SA C5S H5SC 109.5 . .
H5SB C5S H5SC 109.5 . .
C4S C6S H6SA 109.5 . .
C4S C6S H6SB 109.5 . .
H6SA C6S H6SB 109.5 . .
C4S C6S H6SC 109.5 . .
H6SA C6S H6SC 109.5 . .
H6SB C6S H6SC 109.5 . .
O2S N2S C7S 125.7(3) . .
O2S N2S C4S 121.9(3) . .
C7S N2S C4S 112.3(3) . .
N1S C7S N2S 107.8(3) . .
N1S C7S C8S 126.6(3) . .
N2S C7S C8S 125.1(3) . .
C13S C8S C9S 119.6(3) . .
C13S C8S C7S 118.9(3) . .
C9S C8S C7S 121.4(3) . .
N3S C9S C8S 120.7(3) . .
N3S C9S C10S 117.1(3) . .
C8S C9S C10S 122.2(3) . .
C9S C10S H10A 109.5 . .
C9S C10S H10B 109.5 . .
H10A C10S H10B 109.5 . .
C9S C10S H10C 109.5 . .
H10A C10S H10C 109.5 . .
H10B C10S H10C 109.5 . .
C9S N3S C11S 117.9(3) . .
C9S N3S Cu2 129.0(2) . .
C11S N3S Cu2 112.8(2) . .
N3S C11S C12S 124.3(4) . .
N3S C11S H11A 117.8 . .
C12S C11S H11A 117.8 . .
C11S C12S C13S 118.2(4) . .
C11S C12S H12A 120.9 . .
C13S C12S H12A 120.9 . .
C12S C13S C8S 119.0(4) . .
C12S C13S H13A 120.5 . .
C8S C13S H13A 120.5 . .
O6 Cu2 O8 174.12(12) . .
O6 Cu2 O7 88.62(13) . .
O8 Cu2 O7 91.98(12) . .
O6 Cu2 O5 92.46(13) . .
O8 Cu2 O5 86.47(13) . .
O7 Cu2 O5 175.13(12) . .
O6 Cu2 N3S 93.18(11) . .
O8 Cu2 N3S 92.62(11) . .
O7 Cu2 N3S 93.44(11) . .
O5 Cu2 N3S 91.24(12) . .
C12 O5 Cu2 124.6(3) . .
F13 C11 F15 112.4(13) . .
F13A C11 F14A 102.6(14) . .
F13 C11 F14 104.3(13) . .
F15 C11 F14 111.7(14) . .
F13A C11 F15A 109.7(15) . .
F14A C11 F15A 101.3(14) . .
F13A C11 C12 112.6(11) . .
F13 C11 C12 113.3(9) . .
F15 C11 C12 105.3(8) . .
F14A C11 C12 115.0(8) . .
F14 C11 C12 110.1(12) . .
F15A C11 C12 114.6(10) . .
O5 C12 C13 128.0(4) . .
O5 C12 C11 114.3(5) . .
C13 C12 C11 117.7(5) . .
C14 C13 C12 121.9(4) . .
C14 C13 H13B 119.1 . .
C12 C13 H13B 119.1 . .
O6 C14 C13 128.8(4) . .
O6 C14 C15 110.9(5) . .
C13 C14 C15 120.3(5) . .
F16 C15 F17 114.7(13) . .
F16 C15 F18 116.2(10) . .
F17 C15 F18 83.6(8) . .
F16A C15 F18 91.1(12) . .
F16A C15 F17A 112.9(15) . .
F18 C15 F17A 119.7(10) . .
F16 C15 C14 114.6(9) . .
F17 C15 C14 111.6(7) . .
F16A C15 C14 109.1(12) . .
F18 C15 C14 112.4(6) . .
F17A C15 C14 110.1(9) . .
C15 F18 F17 47.4(5) . .
C15 F17 F18 49.0(7) . .
C14 O6 Cu2 124.3(3) . .
C17 O7 Cu2 124.6(3) . .
F20A C16 F19A 110.1(17) . .
F21 C16 F19 109.2(16) . .
F20A C16 F21A 99.7(19) . .
F19A C16 F21A 101.2(13) . .
F21 C16 F20 116.0(14) . .
F19 C16 F20 101.9(12) . .
F20A C16 C17 120.0(12) . .
F21 C16 C17 114.5(12) . .
F19A C16 C17 114.7(9) . .
F19 C16 C17 104.6(9) . .
F21A C16 C17 108.3(14) . .
F20 C16 C17 109.3(10) . .
O7 C17 C18 127.7(4) . .
O7 C17 C16 112.9(4) . .
C18 C17 C16 119.5(5) . .
C19 C18 C17 121.7(4) . .
C19 C18 H18A 119.2 . .
C17 C18 H18A 119.2 . .
O8 C19 C18 128.8(4) . .
O8 C19 C20 114.2(5) . .
C18 C19 C20 116.9(5) . .
F24A C20 F23A 104(2) . .
F24A C20 F22A 115.6(18) . .
F23A C20 F22A 107.4(19) . .
F23 C20 F22 110.5(18) . .
F23 C20 F24 111.0(18) . .
F22 C20 F24 97.9(14) . .
F24A C20 C19 105.1(15) . .
F23A C20 C19 113.0(13) . .
F22A C20 C19 111.5(12) . .
F23 C20 C19 110.2(13) . .
F22 C20 C19 112.6(10) . .
F24 C20 C19 114.1(10) . .
C19 O8 Cu2 123.9(3) . .
O1R N1R C7R 124.8(3) . .
O1R N1R C1R 122.6(3) . .
C7R N1R C1R 112.2(3) . .
N1R C1R C3R 111.0(4) . .
N1R C1R C2R 105.3(3) . .
C3R C1R C2R 110.5(4) . .
N1R C1R C4R 101.2(3) . .
C3R C1R C4R 115.0(4) . .
C2R C1R C4R 113.0(4) . .
C1R C2R H2RA 109.5 . .
C1R C2R H2RB 109.5 . .
H2RA C2R H2RB 109.5 . .
C1R C2R H2RC 109.5 . .
H2RA C2R H2RC 109.5 . .
H2RB C2R H2RC 109.5 . .
C1R C3R H3RA 109.5 . .
C1R C3R H3RB 109.5 . .
H3RA C3R H3RB 109.5 . .
C1R C3R H3RC 109.5 . .
H3RA C3R H3RC 109.5 . .
H3RB C3R H3RC 109.5 . .
N2R C4R C5R 109.9(3) . .
N2R C4R C6R 105.6(4) . .
C5R C4R C6R 110.7(4) . .
N2R C4R C1R 100.0(3) . .
C5R C4R C1R 116.3(4) . .
C6R C4R C1R 113.1(4) . .
C4R C5R H5RA 109.5 . .
C4R C5R H5RB 109.5 . .
H5RA C5R H5RB 109.5 . .
C4R C5R H5RC 109.5 . .
H5RA C5R H5RC 109.5 . .
H5RB C5R H5RC 109.5 . .
C4R C6R H6RA 109.5 . .
C4R C6R H6RB 109.5 . .
H6RA C6R H6RB 109.5 . .
C4R C6R H6RC 109.5 . .
H6RA C6R H6RC 109.5 . .
H6RB C6R H6RC 109.5 . .
O2R N2R C7R 125.3(3) . .
O2R N2R C4R 122.2(3) . .
C7R N2R C4R 112.3(3) . .
N2R C7R N1R 108.2(3) . .
N2R C7R C8R 126.3(3) . .
N1R C7R C8R 125.2(3) . .
C13R C8R C9R 118.5(4) . .
C13R C8R C7R 119.0(4) . .
C9R C8R C7R 122.5(3) . .
N3R C9R C8R 121.7(4) . .
N3R C9R C10R 117.5(4) . .
C8R C9R C10R 120.8(4) . .
C9R C10R H10D 109.5 . .
C9R C10R H10E 109.5 . .
H10D C10R H10E 109.5 . .
C9R C10R H10F 109.5 . .
H10D C10R H10F 109.5 . .
H10E C10R H10F 109.5 . .
C11R N3R C9R 117.5(4) . .
N3R C11R C12R 124.7(4) . .
N3R C11R H11B 117.7 . .
C12R C11R H11B 117.7 . .
C11R C12R C13R 117.9(4) . .
C11R C12R H12B 121.0 . .
C13R C12R H12B 121.0 . .
C12R C13R C8R 119.5(4) . .
C12R C13R H13C 120.3 . .
C8R C13R H13C 120.3 . .
O9 Cu3 O9 180.0 2_665 .
O9 Cu3 O10 87.09(13) 2_665 .
O9 Cu3 O10 92.92(13) . .
O9 Cu3 O10 92.91(13) 2_665 2_665
O9 Cu3 O10 87.08(13) . 2_665
O10 Cu3 O10 180.0 . 2_665
C22 O9 Cu3 124.6(3) . .
F27A C21 F26A 108.3(10) . .
F25 C21 F26 114.7(11) . .
F25 C21 F27 105.9(11) . .
F26 C21 F27 115.1(11) . .
F27A C21 F25A 113.3(11) . .
F26A C21 F25A 93.6(11) . .
F27A C21 C22 123.7(8) . .
F25 C21 C22 115.1(7) . .
F26A C21 C22 113.8(7) . .
F26 C21 C22 101.5(7) . .
F27 C21 C22 104.3(7) . .
F25A C21 C22 99.8(6) . .
O9 C22 C23 128.3(4) . .
O9 C22 C21 114.1(5) . .
C23 C22 C21 117.6(5) . .
C22 C23 C24 121.8(4) . .
C22 C23 H23A 119.1 . .
C24 C23 H23A 119.1 . .
O10 C24 C23 127.7(5) . .
O10 C24 C25 113.1(5) . .
C23 C24 C25 119.3(5) . .
F29 C25 F30 115.1(17) . .
F28A C25 F30A 108.8(14) . .
F29 C25 F28 102.2(12) . .
F30 C25 F28 106.4(13) . .
F28A C25 F29A 105.9(14) . .
F30A C25 F29A 103.1(14) . .
F29 C25 C24 111.3(10) . .
F28A C25 C24 120.0(12) . .
F30 C25 C24 113.6(10) . .
F30A C25 C24 109.6(11) . .
F28 C25 C24 107.1(10) . .
F29A C25 C24 108.1(10) . .
C24 O10 Cu3 124.8(3) . .

loop_
_geom_bond_atom_site_label_1
_geom_bond_atom_site_label_2
_geom_bond_distance
_geom_bond_site_symmetry_2
Cu1 O3 1.915(2) .
Cu1 O1S 1.947(2) .
Cu1 O2 1.951(2) .
Cu1 O4 1.973(3) .
Cu1 O1 2.276(3) .
O1 C2 1.226(5) .
C1 F1A 1.230(17) .
C1 F3A 1.27(2) .
C1 F2A 1.280(19) .
C1 F3 1.302(19) .
C1 F1 1.307(16) .
C1 F2 1.313(18) .
C1 C2 1.542(7) .
C2 C3 1.402(6) .
C3 C4 1.372(6) .
C3 H3A 0.9300 .
C4 O2 1.251(4) .
C4 C5 1.536(6) .
C5 F6 1.068(16) .
C5 F4A 1.246(19) .
C5 F5A 1.31(2) .
C5 F4 1.316(19) .
C5 F5 1.32(2) .
C5 F6A 1.490(14) .
O3 C7 1.262(4) .
C6 F7A 1.22(3) .
C6 F8 1.256(19) .
C6 F9A 1.291(15) .
C6 F9 1.310(17) .
C6 F8A 1.37(2) .
C6 F7 1.38(3) .
C6 C7 1.537(5) .
C7 C8 1.365(5) .
C8 C9 1.389(5) .
C8 H8A 0.9300 .
C9 O4 1.244(4) .
C9 C10 1.545(6) .
C10 F11A 1.23(3) .
C10 F12A 1.27(2) .
C10 F10 1.29(2) .
C10 F12 1.30(2) .
C10 F10A 1.32(2) .
C10 F11 1.35(3) .
O1S N1S 1.303(3) .
N1S C7S 1.344(4) .
N1S C1S 1.493(4) .
C1S C3S 1.510(5) .
C1S C2S 1.531(5) .
C1S C4S 1.553(5) .
C2S H2SA 0.9600 .
C2S H2SB 0.9600 .
C2S H2SC 0.9600 .
C3S H3SA 0.9600 .
C3S H3SB 0.9600 .
C3S H3SC 0.9600 .
C4S N2S 1.502(5) .
C4S C6S 1.520(5) .
C4S C5S 1.523(5) .
C5S H5SA 0.9600 .
C5S H5SB 0.9600 .
C5S H5SC 0.9600 .
C6S H6SA 0.9600 .
C6S H6SB 0.9600 .
C6S H6SC 0.9600 .
N2S O2S 1.269(3) .
N2S C7S 1.347(4) .
C7S C8S 1.463(5) .
C8S C13S 1.389(5) .
C8S C9S 1.395(5) .
C9S N3S 1.342(4) .
C9S C10S 1.499(5) .
C10S H10A 0.9600 .
C10S H10B 0.9600 .
C10S H10C 0.9600 .
N3S C11S 1.343(4) .
N3S Cu2 2.422(3) .
C11S C12S 1.363(5) .
C11S H11A 0.9300 .
C12S C13S 1.365(5) .
C12S H12A 0.9300 .
C13S H13A 0.9300 .
Cu2 O6 1.944(3) .
Cu2 O8 1.946(3) .
Cu2 O7 1.949(3) .
Cu2 O5 1.952(3) .
O5 C12 1.240(5) .
C11 F13A 1.203(18) .
C11 F13 1.272(14) .
C11 F15 1.276(17) .
C11 F14A 1.313(16) .
C11 F14 1.316(18) .
C11 F15A 1.328(16) .
C11 C12 1.533(7) .
C12 C13 1.381(6) .
C13 C14 1.377(6) .
C13 H13B 0.9300 .
C14 O6 1.239(5) .
C14 C15 1.536(7) .
C15 F16 1.220(13) .
C15 F17 1.270(16) .
C15 F16A 1.28(2) .
C15 F18 1.302(8) .
C15 F17A 1.331(17) .
F18 F17 1.715(17) .
O7 C17 1.245(5) .
C16 F20A 1.11(2) .
C16 F21 1.209(19) .
C16 F19A 1.261(18) .
C16 F19 1.38(2) .
C16 F21A 1.39(2) .
C16 F20 1.484(17) .
C16 C17 1.524(7) .
C17 C18 1.381(6) .
C18 C19 1.378(6) .
C18 H18A 0.9300 .
C19 O8 1.241(5) .
C19 C20 1.549(7) .
C20 F24A 1.22(3) .
C20 F23A 1.24(2) .
C20 F22A 1.27(2) .
C20 F23 1.27(2) .
C20 F22 1.29(2) .
C20 F24 1.34(2) .
O1R N1R 1.275(4) .
N1R C7R 1.345(4) .
N1R C1R 1.483(5) .
C1R C3R 1.507(5) .
C1R C2R 1.532(6) .
C1R C4R 1.545(5) .
C2R H2RA 0.9600 .
C2R H2RB 0.9600 .
C2R H2RC 0.9600 .
C3R H3RA 0.9600 .
C3R H3RB 0.9600 .
C3R H3RC 0.9600 .
C4R N2R 1.497(5) .
C4R C5R 1.510(6) .
C4R C6R 1.530(6) .
C5R H5RA 0.9600 .
C5R H5RB 0.9600 .
C5R H5RC 0.9600 .
C6R H6RA 0.9600 .
C6R H6RB 0.9600 .
C6R H6RC 0.9600 .
N2R O2R 1.277(4) .
N2R C7R 1.336(5) .
C7R C8R 1.458(5) .
C8R C13R 1.374(5) .
C8R C9R 1.399(5) .
C9R N3R 1.333(5) .
C9R C10R 1.514(6) .
C10R H10D 0.9600 .
C10R H10E 0.9600 .
C10R H10F 0.9600 .
N3R C11R 1.328(5) .
C11R C12R 1.357(5) .
C11R H11B 0.9300 .
C12R C13R 1.371(5) .
C12R H12B 0.9300 .
C13R H13C 0.9300 .
Cu3 O9 1.921(3) 2_665
Cu3 O9 1.921(3) .
Cu3 O10 1.924(3) .
Cu3 O10 1.924(3) 2_665
O9 C22 1.240(5) .
C21 F27A 1.158(11) .
C21 F25 1.203(13) .
C21 F26A 1.310(13) .
C21 F26 1.352(13) .
C21 F27 1.374(14) .
C21 F25A 1.478(17) .
C21 C22 1.575(9) .
C22 C23 1.376(6) .
C23 C24 1.376(6) .
C23 H23A 0.9300 .
C24 O10 1.245(5) .
C24 C25 1.537(7) .
C25 F29 1.21(2) .
C25 F28A 1.23(2) .
C25 F30 1.29(2) .
C25 F30A 1.31(2) .
C25 F28 1.40(2) .
C25 F29A 1.45(2) .
